data_4328962
loop_
_publ_author_name
'Stephanie L. Granville'
'Gregory C. Welch'
'Douglas W. Stephan'

_publ_section_title
;
 Ni, Pd, Pt, and Ru Complexes of Phosphine-Borate Ligands
;
_journal_name_full 'Inorganic Chemistry'
_journal_page_first 4711
_journal_page_last 4721
_journal_paper_doi 10.1021/ic2026895
_journal_volume 51
_journal_year 2012
_chemical_formula_sum 'C46 H40 B F14 P Pt'
_chemical_formula_weight 1095.65
_chemical_name_systematic
; 
 ? 
;
_space_group_IT_number 14
_symmetry_cell_setting monoclinic
_symmetry_space_group_name_Hall '-P 2yn'
_symmetry_space_group_name_H-M 'P 1 21/n 1'
_atom_sites_solution_hydrogens geom
_atom_sites_solution_primary direct
_atom_sites_solution_secondary difmap
_audit_creation_method SHELXL-97
_cell_angle_alpha 90.00
_cell_angle_beta 95.685(9)
_cell_angle_gamma 90.00
_cell_formula_units_Z 4
_cell_length_a 9.031(5)
_cell_length_b 19.620(11)
_cell_length_c 23.802(13)
_cell_measurement_temperature 296(2)
_cell_volume 4197(4)
_computing_structure_refinement 'SHELXL-97 (Sheldrick, 1997)'
_computing_structure_solution 'SHELXS-97 (Sheldrick, 1990)'
_diffrn_ambient_temperature 296(2)
_diffrn_measured_fraction_theta_full 1.000
_diffrn_measured_fraction_theta_max 1.000
_diffrn_radiation_monochromator graphite
_diffrn_radiation_source 'fine-focus sealed tube'
_diffrn_radiation_type MoK\a
_diffrn_radiation_wavelength 0.71073
_diffrn_reflns_av_R_equivalents 0.1113
_diffrn_reflns_av_sigmaI/netI 0.0787
_diffrn_reflns_limit_h_max 10
_diffrn_reflns_limit_h_min -10
_diffrn_reflns_limit_k_max 23
_diffrn_reflns_limit_k_min -23
_diffrn_reflns_limit_l_max 28
_diffrn_reflns_limit_l_min -28
_diffrn_reflns_number 39136
_diffrn_reflns_theta_full 25.00
_diffrn_reflns_theta_max 25.00
_diffrn_reflns_theta_min 1.72
_exptl_absorpt_coefficient_mu 3.478
_exptl_absorpt_correction_T_max 0.7129
_exptl_absorpt_correction_T_min 0.6543
_exptl_absorpt_correction_type multi-scan
_exptl_absorpt_process_details SADABS
_exptl_crystal_density_diffrn 1.734
_exptl_crystal_F_000 2160
_exptl_crystal_size_max 0.24
_exptl_crystal_size_mid 0.22
_exptl_crystal_size_min 0.17
_refine_diff_density_max 2.798
_refine_diff_density_min -0.683
_refine_diff_density_rms 0.209
_refine_ls_extinction_method none
_refine_ls_goodness_of_fit_ref 1.076
_refine_ls_hydrogen_treatment mixed
_refine_ls_matrix_type full
_refine_ls_number_parameters 558
_refine_ls_number_reflns 7394
_refine_ls_number_restraints 0
_refine_ls_restrained_S_all 1.076
_refine_ls_R_factor_all 0.1500
_refine_ls_R_factor_gt 0.0855
_refine_ls_shift/su_max 0.001
_refine_ls_shift/su_mean 0.000
_refine_ls_structure_factor_coef Fsqd
_refine_ls_weighting_details 'calc w=1/[\s^2^(Fo^2^)+(0.1326P)^2^+0.0000P] where P=(Fo^2^+2Fc^2^)/3'
_refine_ls_weighting_scheme calc
_refine_ls_wR_factor_gt 0.2001
_refine_ls_wR_factor_ref 0.2591
_reflns_number_gt 3726
_reflns_number_total 7394
_reflns_threshold_expression >2sigma(I)
_cod_data_source_file ic2026895_si_002_4.cif
_cod_data_source_block sad
_cod_database_code 4328962

loop_
_symmetry_equiv_pos_as_xyz
'x, y, z'
'-x+1/2, y+1/2, -z+1/2'
'-x, -y, -z'
'x-1/2, -y-1/2, z-1/2'

loop_
_atom_site_label
_atom_site_type_symbol
_atom_site_fract_x
_atom_site_fract_y
_atom_site_fract_z
_atom_site_U_iso_or_equiv
_atom_site_adp_type
_atom_site_occupancy
_atom_site_symmetry_multiplicity
_atom_site_calc_flag
_atom_site_refinement_flags
Pt1 Pt 0.80259(7) 0.23712(3) 0.16804(3) 0.0966(3) Uani 1 1 d .
P1 P 0.6669(5) 0.33726(17) 0.17985(18) 0.0879(10) Uani 1 1 d .
F1 F 0.2399(15) 0.3845(7) 0.5142(5) 0.150(4) Uani 1 1 d .
F2 F 0.1491(16) 0.5077(8) 0.5396(7) 0.180(6) Uani 1 1 d .
F3 F 0.1324(18) 0.6077(7) 0.4626(8) 0.209(7) Uani 1 1 d .
F4 F 0.2120(15) 0.5818(7) 0.3571(8) 0.182(6) Uani 1 1 d .
F5 F 0.3027(13) 0.4618(6) 0.3308(6) 0.142(4) Uani 1 1 d .
F6 F 0.0197(12) 0.3551(7) 0.3988(6) 0.145(4) Uani 1 1 d .
F7 F -0.1809(18) 0.2552(9) 0.4041(9) 0.200(7) Uani 1 1 d .
F8 F -0.088(2) 0.1255(9) 0.4254(7) 0.237(10) Uani 1 1 d .
F9 F 0.200(2) 0.0970(7) 0.4361(6) 0.207(7) Uani 1 1 d .
F10 F 0.4084(19) 0.1944(6) 0.4248(6) 0.163(5) Uani 1 1 d .
F11 F 0.6072(12) 0.4217(5) 0.3853(4) 0.118(3) Uani 1 1 d .
F12 F 0.7331(11) 0.4295(4) 0.2941(4) 0.110(3) Uani 1 1 d .
F13 F 0.4118(10) 0.2569(4) 0.2141(4) 0.097(2) Uani 1 1 d .
F14 F 0.2790(10) 0.2537(4) 0.3042(4) 0.104(2) Uani 1 1 d .
C1 C 0.245(2) 0.4338(8) 0.4745(9) 0.117(6) Uani 1 1 d .
C2 C 0.196(3) 0.4954(13) 0.4880(10) 0.142(8) Uani 1 1 d .
C3 C 0.185(3) 0.5479(12) 0.4507(14) 0.153(9) Uani 1 1 d .
C4 C 0.224(2) 0.5326(10) 0.3965(12) 0.133(7) Uani 1 1 d .
C5 C 0.271(2) 0.4684(10) 0.3839(10) 0.122(6) Uani 1 1 d .
C6 C 0.2913(19) 0.4162(8) 0.4225(8) 0.104(5) Uani 1 1 d .
C7 C 0.228(2) 0.2805(9) 0.4137(7) 0.103(5) Uani 1 1 d .
C8 C 0.078(3) 0.2918(11) 0.4087(8) 0.115(5) Uani 1 1 d .
C9 C -0.038(4) 0.2430(17) 0.4107(10) 0.145(8) Uani 1 1 d .
C10 C 0.014(5) 0.176(2) 0.4234(11) 0.178(13) Uani 1 1 d .
C11 C 0.159(4) 0.1599(12) 0.4283(11) 0.152(10) Uani 1 1 d .
C12 C 0.264(3) 0.2121(12) 0.4238(9) 0.123(6) Uani 1 1 d .
C13 C 0.4377(19) 0.3365(8) 0.3526(7) 0.098(4) Uani 1 1 d .
C14 C 0.5589(19) 0.3774(7) 0.3447(7) 0.095(4) Uani 1 1 d .
C15 C 0.6285(17) 0.3813(7) 0.2950(7) 0.091(4) Uani 1 1 d .
C16 C 0.5875(16) 0.3393(7) 0.2493(7) 0.089(4) Uani 1 1 d .
C17 C 0.4670(17) 0.2975(7) 0.2563(6) 0.087(4) Uani 1 1 d .
C18 C 0.3970(16) 0.2957(7) 0.3058(7) 0.092(4) Uani 1 1 d .
C19 C 0.488(2) 0.3255(10) 0.4662(8) 0.123(6) Uani 1 1 d .
H19A H 0.4446 0.3275 0.5014 0.185 Uiso 1 1 calc R
H19B H 0.5643 0.3595 0.4659 0.185 Uiso 1 1 calc R
H19C H 0.5304 0.2812 0.4618 0.185 Uiso 1 1 calc R
C20 C 0.4952(18) 0.3541(7) 0.1336(7) 0.095(4) Uani 1 1 d .
C21 C 0.445(2) 0.3124(7) 0.0875(7) 0.104(5) Uani 1 1 d .
C22 C 0.316(2) 0.3293(9) 0.0556(8) 0.106(5) Uani 1 1 d .
H22A H 0.2830 0.3003 0.0261 0.127 Uiso 1 1 calc R
C23 C 0.234(2) 0.3848(11) 0.0637(8) 0.108(5) Uani 1 1 d .
C24 C 0.282(2) 0.4243(9) 0.1091(8) 0.106(5) Uani 1 1 d .
H24A H 0.2256 0.4622 0.1164 0.127 Uiso 1 1 calc R
C25 C 0.4077(17) 0.4124(8) 0.1447(7) 0.094(4) Uani 1 1 d .
C26 C 0.531(3) 0.2494(8) 0.0715(9) 0.132(7) Uani 1 1 d .
H26A H 0.4792 0.2283 0.0389 0.197 Uiso 1 1 calc R
H26B H 0.5385 0.2178 0.1024 0.197 Uiso 1 1 calc R
H26C H 0.6287 0.2626 0.0632 0.197 Uiso 1 1 calc R
C27 C 0.102(3) 0.4049(13) 0.0267(9) 0.151(8) Uani 1 1 d .
H27A H 0.0836 0.3720 -0.0030 0.226 Uiso 1 1 calc R
H27B H 0.1181 0.4488 0.0107 0.226 Uiso 1 1 calc R
H27C H 0.0174 0.4069 0.0482 0.226 Uiso 1 1 calc R
C28 C 0.4465(18) 0.4633(7) 0.1903(7) 0.100(5) Uani 1 1 d .
H28A H 0.3708 0.4977 0.1890 0.150 Uiso 1 1 calc R
H28B H 0.5403 0.4840 0.1849 0.150 Uiso 1 1 calc R
H28C H 0.4534 0.4409 0.2263 0.150 Uiso 1 1 calc R
C29 C 0.7955(15) 0.4100(7) 0.1769(6) 0.080(4) Uani 1 1 d .
C30 C 0.9213(19) 0.4126(7) 0.2159(8) 0.099(5) Uani 1 1 d .
C31 C 1.0105(18) 0.4701(9) 0.2196(8) 0.105(5) Uani 1 1 d .
H31A H 1.0903 0.4722 0.2474 0.126 Uiso 1 1 calc R
C32 C 0.9841(19) 0.5251(8) 0.1826(8) 0.103(5) Uani 1 1 d .
C33 C 0.8723(18) 0.5167(8) 0.1386(8) 0.100(4) Uani 1 1 d .
H33A H 0.8602 0.5501 0.1108 0.120 Uiso 1 1 calc R
C34 C 0.7792(18) 0.4613(8) 0.1343(8) 0.098(4) Uani 1 1 d .
C35 C 0.9720(19) 0.3567(9) 0.2566(8) 0.114(5) Uani 1 1 d .
H35A H 1.0612 0.3707 0.2789 0.170 Uiso 1 1 calc R
H35B H 0.9915 0.3162 0.2360 0.170 Uiso 1 1 calc R
H35C H 0.8957 0.3477 0.2810 0.170 Uiso 1 1 calc R
C36 C 1.0805(19) 0.5887(8) 0.1901(8) 0.114(6) Uani 1 1 d .
H36A H 1.0478 0.6214 0.1616 0.172 Uiso 1 1 calc R
H36B H 1.1824 0.5768 0.1868 0.172 Uiso 1 1 calc R
H36C H 1.0722 0.6080 0.2267 0.172 Uiso 1 1 calc R
C37 C 0.678(2) 0.4599(9) 0.0802(8) 0.119(6) Uani 1 1 d .
H37A H 0.6896 0.5014 0.0598 0.178 Uiso 1 1 calc R
H37B H 0.5768 0.4556 0.0887 0.178 Uiso 1 1 calc R
H37C H 0.7035 0.4219 0.0577 0.178 Uiso 1 1 calc R
C38 C 0.910(2) 0.2923(9) 0.1079(8) 0.128(6) Uani 1 1 d .
H38A H 0.9818 0.2636 0.0925 0.193 Uiso 1 1 calc R
H38B H 0.9593 0.3312 0.1257 0.193 Uiso 1 1 calc R
H38C H 0.8377 0.3073 0.0782 0.193 Uiso 1 1 calc R
C39 C 0.751(3) 0.1792(13) 0.2473(10) 0.150(10) Uani 1 1 d .
H39A H 0.7004 0.2062 0.2742 0.180 Uiso 1 1 calc R
C40 C 0.887(4) 0.144(2) 0.2718(14) 0.209(15) Uani 1 1 d .
H40A H 0.9042 0.1579 0.3111 0.251 Uiso 1 1 calc R
H40B H 0.8664 0.0958 0.2714 0.251 Uiso 1 1 calc R
C41 C 1.016(4) 0.1528(15) 0.2491(19) 0.21(2) Uani 1 1 d .
H41A H 1.0718 0.1108 0.2544 0.256 Uiso 1 1 calc R
H41B H 1.0718 0.1878 0.2707 0.256 Uiso 1 1 calc R
C42 C 1.011(2) 0.1733(11) 0.1834(14) 0.147(9) Uani 1 1 d .
H42A H 1.1015 0.1937 0.1716 0.176 Uiso 1 1 calc R
C43 C 0.918(3) 0.1436(9) 0.1413(12) 0.151(9) Uani 1 1 d .
H43A H 0.9530 0.1473 0.1038 0.181 Uiso 1 1 calc R
C44 C 0.824(3) 0.0805(14) 0.1488(12) 0.162(9) Uiso 1 1 d .
H44A H 0.8059 0.0584 0.1122 0.195 Uiso 1 1 calc R
H44B H 0.8833 0.0493 0.1734 0.195 Uiso 1 1 calc R
C45 C 0.685(3) 0.0893(15) 0.1708(11) 0.169(9) Uiso 1 1 d .
H45A H 0.6685 0.0499 0.1940 0.202 Uiso 1 1 calc R
H45B H 0.6082 0.0890 0.1393 0.202 Uiso 1 1 calc R
C46 C 0.664(3) 0.1536(10) 0.2060(13) 0.134(8) Uani 1 1 d .
H46A H 0.5593 0.1662 0.2072 0.161 Uiso 1 1 calc R
B1 B 0.360(2) 0.3395(9) 0.4146(8) 0.096(5) Uani 1 1 d .

loop_
_atom_site_aniso_label
_atom_site_aniso_U_11
_atom_site_aniso_U_22
_atom_site_aniso_U_33
_atom_site_aniso_U_23
_atom_site_aniso_U_13
_atom_site_aniso_U_12
Pt1 0.1128(5) 0.0652(3) 0.1149(5) 0.0032(3) 0.0264(3) 0.0036(3)
P1 0.103(3) 0.0600(19) 0.103(3) 0.0005(17) 0.021(2) -0.0025(17)
F1 0.189(11) 0.135(10) 0.128(9) -0.005(7) 0.032(8) 0.016(8)
F2 0.196(12) 0.172(13) 0.175(12) -0.072(10) 0.022(10) 0.043(10)
F3 0.203(13) 0.112(9) 0.30(2) -0.056(11) -0.013(13) 0.050(9)
F4 0.164(11) 0.117(9) 0.267(16) 0.055(11) 0.032(10) 0.032(7)
F5 0.148(9) 0.126(8) 0.152(10) 0.040(7) 0.019(8) 0.029(7)
F6 0.126(8) 0.128(9) 0.181(11) -0.005(8) 0.015(7) 0.009(7)
F7 0.128(11) 0.236(19) 0.240(18) -0.035(12) 0.036(11) -0.042(10)
F8 0.32(2) 0.198(15) 0.205(15) -0.058(12) 0.112(14) -0.173(16)
F9 0.38(2) 0.088(8) 0.156(11) 0.004(7) 0.051(13) -0.029(11)
F10 0.211(14) 0.102(8) 0.175(12) 0.008(7) 0.010(10) 0.025(8)
F11 0.159(8) 0.095(6) 0.101(6) -0.014(5) 0.025(6) -0.029(5)
F12 0.137(7) 0.083(5) 0.115(7) -0.015(5) 0.027(5) -0.027(5)
F13 0.110(6) 0.078(5) 0.104(6) -0.004(4) 0.019(4) -0.010(4)
F14 0.116(6) 0.085(5) 0.113(6) 0.000(4) 0.022(5) -0.013(4)
C1 0.154(16) 0.066(9) 0.136(16) 0.001(10) 0.034(12) 0.014(9)
C2 0.167(19) 0.128(18) 0.127(18) -0.034(14) -0.003(14) 0.037(15)
C3 0.145(18) 0.099(16) 0.21(3) -0.035(17) 0.019(18) 0.031(13)
C4 0.131(15) 0.078(12) 0.19(2) 0.015(13) 0.025(15) 0.010(10)
C5 0.144(16) 0.103(14) 0.126(16) -0.006(12) 0.044(13) -0.004(11)
C6 0.115(12) 0.086(10) 0.112(13) -0.004(9) 0.014(10) -0.001(8)
C7 0.128(14) 0.095(12) 0.089(11) 0.000(8) 0.025(9) -0.015(9)
C8 0.127(16) 0.116(14) 0.104(13) -0.011(10) 0.023(11) -0.011(12)
C9 0.17(2) 0.15(2) 0.120(16) -0.033(15) 0.039(14) -0.043(19)
C10 0.26(4) 0.17(3) 0.111(18) -0.021(17) 0.07(2) -0.08(3)
C11 0.24(3) 0.090(15) 0.132(18) -0.007(11) 0.07(2) -0.012(19)
C12 0.144(17) 0.105(14) 0.122(15) -0.004(11) 0.027(13) 0.000(13)
C13 0.119(12) 0.075(9) 0.103(11) 0.000(8) 0.019(9) 0.006(8)
C14 0.123(12) 0.068(8) 0.093(11) -0.013(7) 0.008(9) -0.014(8)
C15 0.101(11) 0.074(9) 0.096(11) 0.005(7) 0.006(8) -0.014(7)
C16 0.096(10) 0.071(8) 0.105(11) -0.003(7) 0.029(8) -0.003(7)
C17 0.117(11) 0.064(8) 0.082(9) -0.006(7) 0.015(8) 0.002(7)
C18 0.088(9) 0.067(8) 0.121(13) -0.004(8) 0.017(9) -0.009(7)
C19 0.151(16) 0.116(14) 0.106(13) 0.002(10) 0.029(12) 0.008(11)
C20 0.114(11) 0.072(9) 0.100(11) 0.008(8) 0.015(9) -0.006(8)
C21 0.136(15) 0.066(8) 0.111(13) -0.008(8) 0.016(11) -0.012(8)
C22 0.126(14) 0.091(11) 0.099(12) 0.005(9) 0.006(11) -0.024(10)
C23 0.100(12) 0.115(14) 0.107(14) 0.024(11) 0.003(10) -0.014(10)
C24 0.104(12) 0.096(11) 0.118(14) 0.017(10) 0.005(11) 0.008(9)
C25 0.088(10) 0.085(10) 0.111(12) 0.005(8) 0.015(9) 0.005(7)
C26 0.182(19) 0.083(12) 0.126(15) -0.015(9) -0.009(13) 0.007(10)
C27 0.147(19) 0.18(2) 0.132(17) 0.017(15) 0.023(15) -0.043(16)
C28 0.118(12) 0.064(8) 0.120(12) -0.010(8) 0.019(9) 0.008(7)
C29 0.076(8) 0.063(7) 0.102(11) 0.010(6) 0.008(8) 0.003(6)
C30 0.106(12) 0.062(8) 0.133(13) 0.001(8) 0.033(11) 0.005(7)
C31 0.096(11) 0.107(12) 0.112(13) -0.001(10) 0.016(9) -0.016(9)
C32 0.100(11) 0.078(10) 0.138(15) -0.001(9) 0.047(11) -0.001(8)
C33 0.099(11) 0.080(10) 0.121(13) -0.003(8) 0.019(10) -0.006(8)
C34 0.094(10) 0.089(10) 0.115(13) -0.002(9) 0.024(9) -0.005(8)
C35 0.110(12) 0.100(12) 0.129(14) 0.002(10) 0.002(10) 0.008(9)
C36 0.112(12) 0.080(10) 0.156(16) -0.020(10) 0.037(11) -0.010(8)
C37 0.150(15) 0.091(11) 0.120(14) 0.032(10) 0.039(12) 0.000(10)
C38 0.168(17) 0.082(10) 0.145(16) -0.008(10) 0.063(13) 0.020(11)
C39 0.20(2) 0.137(19) 0.128(17) 0.063(15) 0.076(16) 0.076(18)
C40 0.23(4) 0.20(3) 0.18(3) 0.02(2) -0.03(3) 0.09(3)
C41 0.17(3) 0.13(2) 0.32(5) 0.09(3) -0.10(3) -0.03(2)
C42 0.107(14) 0.085(13) 0.25(3) -0.015(16) 0.034(17) 0.018(10)
C43 0.19(2) 0.062(10) 0.22(3) 0.001(12) 0.12(2) 0.000(11)
C46 0.132(17) 0.078(11) 0.20(3) 0.015(13) 0.051(17) -0.007(10)
B1 0.102(13) 0.084(11) 0.103(13) 0.008(9) 0.019(10) 0.008(9)

loop_
_atom_type_symbol
_atom_type_description
_atom_type_scat_dispersion_real
_atom_type_scat_dispersion_imag
_atom_type_scat_source
C C 0.0033 0.0016 'International Tables Vol C Tables 4.2.6.8 and 6.1.1.4'
H H 0.0000 0.0000 'International Tables Vol C Tables 4.2.6.8 and 6.1.1.4'
B B 0.0013 0.0007 'International Tables Vol C Tables 4.2.6.8 and 6.1.1.4'
F F 0.0171 0.0103 'International Tables Vol C Tables 4.2.6.8 and 6.1.1.4'
P P 0.1023 0.0942 'International Tables Vol C Tables 4.2.6.8 and 6.1.1.4'
Pt Pt -1.7033 8.3905 'International Tables Vol C Tables 4.2.6.8 and 6.1.1.4'

loop_
_geom_angle_atom_site_label_1
_geom_angle_atom_site_label_2
_geom_angle_atom_site_label_3
_geom_angle
C38 Pt1 C43 88.3(7)
C38 Pt1 C42 87.9(9)
C43 Pt1 C42 35.6(8)
C38 Pt1 C39 163.7(10)
C43 Pt1 C39 88.0(8)
C42 Pt1 C39 79.9(9)
C38 Pt1 C46 159.8(9)
C43 Pt1 C46 79.2(8)
C42 Pt1 C46 91.0(9)
C39 Pt1 C46 32.8(8)
C38 Pt1 P1 86.1(5)
C43 Pt1 P1 170.3(8)
C42 Pt1 P1 151.8(7)
C39 Pt1 P1 99.6(6)
C46 Pt1 P1 103.8(6)
C20 P1 C29 109.5(7)
C20 P1 C16 98.7(7)
C29 P1 C16 108.4(7)
C20 P1 Pt1 119.8(5)
C29 P1 Pt1 107.7(4)
C16 P1 Pt1 112.0(5)
C2 C1 F1 116(2)
C2 C1 C6 125(2)
F1 C1 C6 118.5(15)
C1 C2 C3 122(2)
C1 C2 F2 121(2)
C3 C2 F2 117(2)
F3 C3 C2 123(3)
F3 C3 C4 121(3)
C2 C3 C4 115(2)
F4 C4 C5 121(2)
F4 C4 C3 118(2)
C5 C4 C3 121(2)
F5 C5 C4 114(2)
F5 C5 C6 122.4(18)
C4 C5 C6 124(2)
C5 C6 C1 112.2(16)
C5 C6 B1 129.0(17)
C1 C6 B1 118.8(15)
C8 C7 C12 112.4(18)
C8 C7 B1 126.5(17)
C12 C7 B1 120.9(18)
F6 C8 C7 121.6(18)
F6 C8 C9 110(2)
C7 C8 C9 128(2)
F7 C9 C8 126(3)
F7 C9 C10 120(3)
C8 C9 C10 114(3)
C11 C10 F8 119(4)
C11 C10 C9 122(3)
F8 C10 C9 118(4)
F9 C11 C10 120(3)
F9 C11 C12 121(3)
C10 C11 C12 119(3)
F10 C12 C7 117.3(19)
F10 C12 C11 118(2)
C7 C12 C11 124(2)
C14 C13 C18 111.9(14)
C14 C13 B1 119.9(14)
C18 C13 B1 128.2(15)
F11 C14 C13 118.8(14)
F11 C14 C15 115.7(13)
C13 C14 C15 125.2(14)
F12 C15 C16 122.9(14)
F12 C15 C14 115.4(13)
C16 C15 C14 121.7(13)
C17 C16 C15 114.1(13)
C17 C16 P1 118.0(11)
C15 C16 P1 127.7(11)
F13 C17 C16 120.0(13)
F13 C17 C18 116.9(13)
C16 C17 C18 123.0(14)
F14 C18 C13 121.4(14)
F14 C18 C17 114.6(13)
C13 C18 C17 123.9(14)
B1 C19 H19A 109.5
B1 C19 H19B 109.5
H19A C19 H19B 109.5
B1 C19 H19C 109.5
H19A C19 H19C 109.5
H19B C19 H19C 109.5
C21 C20 C25 117.9(15)
C21 C20 P1 123.3(13)
C25 C20 P1 118.8(12)
C22 C21 C20 118.8(16)
C22 C21 C26 118.9(16)
C20 C21 C26 122.2(17)
C23 C22 C21 124.8(17)
C23 C22 H22A 117.6
C21 C22 H22A 117.6
C22 C23 C24 115.7(17)
C22 C23 C27 124(2)
C24 C23 C27 120(2)
C23 C24 C25 125.2(17)
C23 C24 H24A 117.4
C25 C24 H24A 117.4
C24 C25 C20 117.5(15)
C24 C25 C28 117.2(15)
C20 C25 C28 125.2(15)
C21 C26 H26A 109.5
C21 C26 H26B 109.5
H26A C26 H26B 109.5
C21 C26 H26C 109.5
H26A C26 H26C 109.5
H26B C26 H26C 109.5
C23 C27 H27A 109.5
C23 C27 H27B 109.5
H27A C27 H27B 109.5
C23 C27 H27C 109.5
H27A C27 H27C 109.5
H27B C27 H27C 109.5
C25 C28 H28A 109.5
C25 C28 H28B 109.5
H28A C28 H28B 109.5
C25 C28 H28C 109.5
H28A C28 H28C 109.5
H28B C28 H28C 109.5
C30 C29 C34 117.9(13)
C30 C29 P1 118.4(10)
C34 C29 P1 123.5(12)
C31 C30 C29 120.1(15)
C31 C30 C35 114.5(17)
C29 C30 C35 125.4(14)
C30 C31 C32 121.8(17)
C30 C31 H31A 119.1
C32 C31 H31A 119.1
C33 C32 C31 116.7(15)
C33 C32 C36 123.3(16)
C31 C32 C36 120.0(18)
C34 C33 C32 122.9(16)
C34 C33 H33A 118.6
C32 C33 H33A 118.6
C33 C34 C29 119.2(16)
C33 C34 C37 113.2(16)
C29 C34 C37 127.4(14)
C30 C35 H35A 109.5
C30 C35 H35B 109.5
H35A C35 H35B 109.5
C30 C35 H35C 109.5
H35A C35 H35C 109.5
H35B C35 H35C 109.5
C32 C36 H36A 109.5
C32 C36 H36B 109.5
H36A C36 H36B 109.5
C32 C36 H36C 109.5
H36A C36 H36C 109.5
H36B C36 H36C 109.5
C34 C37 H37A 109.5
C34 C37 H37B 109.5
H37A C37 H37B 109.5
C34 C37 H37C 109.5
H37A C37 H37C 109.5
H37B C37 H37C 109.5
Pt1 C38 H38A 109.5
Pt1 C38 H38B 109.5
H38A C38 H38B 109.5
Pt1 C38 H38C 109.5
H38A C38 H38C 109.5
H38B C38 H38C 109.5
C46 C39 C40 123(3)
C46 C39 Pt1 74.1(13)
C40 C39 Pt1 109(2)
C46 C39 H39A 114.7
C40 C39 H39A 114.7
Pt1 C39 H39A 114.7
C41 C40 C39 120(3)
C41 C40 H40A 107.3
C39 C40 H40A 107.3
C41 C40 H40B 107.3
C39 C40 H40B 107.3
H40A C40 H40B 106.9
C40 C41 C42 119(3)
C40 C41 H41A 107.6
C42 C41 H41A 107.6
C40 C41 H41B 107.6
C42 C41 H41B 107.6
H41A C41 H41B 107.1
C43 C42 C41 124(2)
C43 C42 Pt1 71.3(12)
C41 C42 Pt1 103.8(17)
C43 C42 H42A 115.8
C41 C42 H42A 115.8
Pt1 C42 H42A 115.8
C42 C43 C44 125(2)
C42 C43 Pt1 73.2(12)
C44 C43 Pt1 111.0(15)
C42 C43 H43A 113.7
C44 C43 H43A 113.7
Pt1 C43 H43A 113.7
C45 C44 C43 118(2)
C45 C44 H44A 107.9
C43 C44 H44A 107.9
C45 C44 H44B 107.9
C43 C44 H44B 107.9
H44A C44 H44B 107.2
C44 C45 C46 118(2)
C44 C45 H45A 107.9
C46 C45 H45A 107.9
C44 C45 H45B 107.9
C46 C45 H45B 107.9
H45A C45 H45B 107.2
C39 C46 C45 129(3)
C39 C46 Pt1 73.1(13)
C45 C46 Pt1 105.5(16)
C39 C46 H46A 113.3
C45 C46 H46A 113.3
Pt1 C46 H46A 113.3
C19 B1 C6 108.5(15)
C19 B1 C7 110.3(14)
C6 B1 C7 111.0(14)
C19 B1 C13 109.3(14)
C6 B1 C13 109.0(13)
C7 B1 C13 108.8(14)

loop_
_geom_bond_atom_site_label_1
_geom_bond_atom_site_label_2
_geom_bond_distance
Pt1 C38 2.106(18)
Pt1 C43 2.232(18)
Pt1 C42 2.26(2)
Pt1 C39 2.289(19)
Pt1 C46 2.301(19)
Pt1 P1 2.347(4)
P1 C20 1.840(17)
P1 C29 1.846(14)
P1 C16 1.865(15)
F1 C1 1.36(2)
F2 C2 1.36(3)
F3 C3 1.31(2)
F4 C4 1.34(2)
F5 C5 1.33(2)
F6 C8 1.36(2)
F7 C9 1.31(3)
F8 C10 1.35(3)
F9 C11 1.30(3)
F10 C12 1.35(2)
F11 C14 1.341(16)
F12 C15 1.338(16)
F13 C17 1.339(16)
F14 C18 1.345(16)
C1 C2 1.34(3)
C1 C6 1.39(2)
C2 C3 1.36(3)
C3 C4 1.40(3)
C4 C5 1.37(3)
C5 C6 1.38(3)
C6 B1 1.65(2)
C7 C8 1.37(3)
C7 C12 1.40(3)
C7 B1 1.66(3)
C8 C9 1.42(3)
C9 C10 1.42(4)
C10 C11 1.34(4)
C11 C12 1.41(3)
C13 C14 1.39(2)
C13 C18 1.39(2)
C13 B1 1.69(2)
C14 C15 1.39(2)
C15 C16 1.39(2)
C16 C17 1.39(2)
C17 C18 1.39(2)
C19 B1 1.62(3)
C19 H19A 0.9600
C19 H19B 0.9600
C19 H19C 0.9600
C20 C21 1.41(2)
C20 C25 1.43(2)
C21 C22 1.37(2)
C21 C26 1.53(2)
C22 C23 1.34(3)
C22 H22A 0.9300
C23 C24 1.37(3)
C23 C27 1.46(3)
C24 C25 1.37(2)
C24 H24A 0.9300
C25 C28 1.49(2)
C26 H26A 0.9600
C26 H26B 0.9600
C26 H26C 0.9600
C27 H27A 0.9600
C27 H27B 0.9600
C27 H27C 0.9600
C28 H28A 0.9600
C28 H28B 0.9600
C28 H28C 0.9600
C29 C30 1.40(2)
C29 C34 1.43(2)
C30 C31 1.38(2)
C30 C35 1.50(2)
C31 C32 1.40(2)
C31 H31A 0.9300
C32 C33 1.39(2)
C32 C36 1.52(2)
C33 C34 1.37(2)
C33 H33A 0.9300
C34 C37 1.50(2)
C35 H35A 0.9600
C35 H35B 0.9600
C35 H35C 0.9600
C36 H36A 0.9600
C36 H36B 0.9600
C36 H36C 0.9600
C37 H37A 0.9600
C37 H37B 0.9600
C37 H37C 0.9600
C38 H38A 0.9600
C38 H38B 0.9600
C38 H38C 0.9600
C39 C46 1.30(3)
C39 C40 1.48(3)
C39 H39A 0.9800
C40 C41 1.34(4)
C40 H40A 0.9700
C40 H40B 0.9700
C41 C42 1.61(4)
C41 H41A 0.9700
C41 H41B 0.9700
C42 C43 1.37(3)
C42 H42A 0.9800
C43 C44 1.52(3)
C43 H43A 0.9800
C44 C45 1.42(3)
C44 H44A 0.9700
C44 H44B 0.9700
C45 C46 1.54(3)
C45 H45A 0.9700
C45 H45B 0.9700
C46 H46A 0.9800

loop_
_geom_torsion_atom_site_label_1
_geom_torsion_atom_site_label_2
_geom_torsion_atom_site_label_3
_geom_torsion_atom_site_label_4
_geom_torsion
C38 Pt1 P1 C20 86.9(8)
C43 Pt1 P1 C20 32(3)
C42 Pt1 P1 C20 165.0(17)
C39 Pt1 P1 C20 -108.5(10)
C46 Pt1 P1 C20 -75.2(10)
C38 Pt1 P1 C29 -39.2(8)
C43 Pt1 P1 C29 -94(3)
C42 Pt1 P1 C29 39.0(17)
C39 Pt1 P1 C29 125.5(11)
C46 Pt1 P1 C29 158.8(9)
C38 Pt1 P1 C16 -158.3(8)
C43 Pt1 P1 C16 146(3)
C42 Pt1 P1 C16 -80.2(17)
C39 Pt1 P1 C16 6.3(11)
C46 Pt1 P1 C16 39.6(10)
F1 C1 C2 C3 -175(2)
C6 C1 C2 C3 1(4)
F1 C1 C2 F2 2(3)
C6 C1 C2 F2 178.3(19)
C1 C2 C3 F3 177(2)
F2 C2 C3 F3 0(4)
C1 C2 C3 C4 2(4)
F2 C2 C3 C4 -176(2)
F3 C3 C4 F4 3(4)
C2 C3 C4 F4 178(2)
F3 C3 C4 C5 -176(2)
C2 C3 C4 C5 -1(4)
F4 C4 C5 F5 1(3)
C3 C4 C5 F5 179(2)
F4 C4 C5 C6 177.6(19)
C3 C4 C5 C6 -4(4)
F5 C5 C6 C1 -177.3(18)
C4 C5 C6 C1 6(3)
F5 C5 C6 B1 3(3)
C4 C5 C6 B1 -174.1(19)
C2 C1 C6 C5 -5(3)
F1 C1 C6 C5 171.6(18)
C2 C1 C6 B1 175(2)
F1 C1 C6 B1 -8(3)
C12 C7 C8 F6 180.0(16)
B1 C7 C8 F6 6(3)
C12 C7 C8 C9 -2(3)
B1 C7 C8 C9 -176.4(19)
F6 C8 C9 F7 0(3)
C7 C8 C9 F7 -178(2)
F6 C8 C9 C10 -177.4(19)
C7 C8 C9 C10 5(3)
F7 C9 C10 C11 177(2)
C8 C9 C10 C11 -5(4)
F7 C9 C10 F8 3(4)
C8 C9 C10 F8 -178.9(19)
F8 C10 C11 F9 -1(4)
C9 C10 C11 F9 -175(2)
F8 C10 C11 C12 177.3(19)
C9 C10 C11 C12 3(4)
C8 C7 C12 F10 174.6(17)
B1 C7 C12 F10 -11(3)
C8 C7 C12 C11 0(3)
B1 C7 C12 C11 174.6(19)
F9 C11 C12 F10 3(3)
C10 C11 C12 F10 -175(2)
F9 C11 C12 C7 178.0(19)
C10 C11 C12 C7 -1(4)
C18 C13 C14 F11 177.2(14)
B1 C13 C14 F11 -4(2)
C18 C13 C14 C15 4(2)
B1 C13 C14 C15 -177.5(14)
F11 C14 C15 F12 -1(2)
C13 C14 C15 F12 172.9(14)
F11 C14 C15 C16 -178.8(14)
C13 C14 C15 C16 -5(3)
F12 C15 C16 C17 -173.7(13)
C14 C15 C16 C17 4(2)
F12 C15 C16 P1 2(2)
C14 C15 C16 P1 179.9(12)
C20 P1 C16 C17 53.7(13)
C29 P1 C16 C17 167.7(11)
Pt1 P1 C16 C17 -73.5(12)
C20 P1 C16 C15 -122.0(15)
C29 P1 C16 C15 -8.0(16)
Pt1 P1 C16 C15 110.8(13)
C15 C16 C17 F13 176.8(13)
P1 C16 C17 F13 0.5(19)
C15 C16 C17 C18 -2(2)
P1 C16 C17 C18 -178.8(12)
C14 C13 C18 F14 -177.9(13)
B1 C13 C18 F14 3(2)
C14 C13 C18 C17 -2(2)
B1 C13 C18 C17 179.3(15)
F13 C17 C18 F14 -1.4(19)
C16 C17 C18 F14 177.9(13)
F13 C17 C18 C13 -177.7(14)
C16 C17 C18 C13 2(2)
C29 P1 C20 C21 119.7(13)
C16 P1 C20 C21 -127.2(13)
Pt1 P1 C20 C21 -5.5(15)
C29 P1 C20 C25 -60.2(14)
C16 P1 C20 C25 53.0(13)
Pt1 P1 C20 C25 174.6(10)
C25 C20 C21 C22 0(2)
P1 C20 C21 C22 -179.9(12)
C25 C20 C21 C26 179.4(16)
P1 C20 C21 C26 0(2)
C20 C21 C22 C23 2(3)
C26 C21 C22 C23 -177.2(18)
C21 C22 C23 C24 -3(3)
C21 C22 C23 C27 175.3(17)
C22 C23 C24 C25 2(3)
C27 C23 C24 C25 -176.6(17)
C23 C24 C25 C20 0(3)
C23 C24 C25 C28 176.9(16)
C21 C20 C25 C24 -1(2)
P1 C20 C25 C24 178.8(12)
C21 C20 C25 C28 -177.6(15)
P1 C20 C25 C28 2(2)
C20 P1 C29 C30 169.4(11)
C16 P1 C29 C30 62.7(13)
Pt1 P1 C29 C30 -58.7(12)
C20 P1 C29 C34 -15.3(15)
C16 P1 C29 C34 -121.9(13)
Pt1 P1 C29 C34 116.6(12)
C34 C29 C30 C31 12(2)
P1 C29 C30 C31 -172.1(12)
C34 C29 C30 C35 -168.1(16)
P1 C29 C30 C35 8(2)
C29 C30 C31 C32 -4(3)
C35 C30 C31 C32 176.3(15)
C30 C31 C32 C33 -6(2)
C30 C31 C32 C36 177.0(15)
C31 C32 C33 C34 8(2)
C36 C32 C33 C34 -175.4(15)
C32 C33 C34 C29 1(2)
C32 C33 C34 C37 -174.1(15)
C30 C29 C34 C33 -11(2)
P1 C29 C34 C33 174.0(12)
C30 C29 C34 C37 163.3(16)
P1 C29 C34 C37 -12(2)
C38 Pt1 C39 C46 -150(2)
C43 Pt1 C39 C46 -73.1(17)
C42 Pt1 C39 C46 -108.0(17)
P1 Pt1 C39 C46 100.7(15)
C38 Pt1 C39 C40 -30(4)
C43 Pt1 C39 C40 47(3)
C42 Pt1 C39 C40 12(2)
C46 Pt1 C39 C40 120(3)
P1 Pt1 C39 C40 -140(2)
C46 C39 C40 C41 87(5)
Pt1 C39 C40 C41 4(5)
C39 C40 C41 C42 -25(6)
C40 C41 C42 C43 -44(5)
C40 C41 C42 Pt1 32(4)
C38 Pt1 C42 C43 -90.1(15)
C39 Pt1 C42 C43 100.7(16)
C46 Pt1 C42 C43 69.7(16)
P1 Pt1 C42 C43 -167.8(10)
C38 Pt1 C42 C41 148.3(16)
C43 Pt1 C42 C41 -122(2)
C39 Pt1 C42 C41 -20.9(17)
C46 Pt1 C42 C41 -51.9(17)
P1 Pt1 C42 C41 71(2)
C41 C42 C43 C44 -10(4)
Pt1 C42 C43 C44 -104(2)
C41 C42 C43 Pt1 94(2)
C38 Pt1 C43 C42 88.7(16)
C39 Pt1 C43 C42 -75.4(17)
C46 Pt1 C43 C42 -107.3(17)
P1 Pt1 C43 C42 144(3)
C38 Pt1 C43 C44 -150(2)
C42 Pt1 C43 C44 121(3)
C39 Pt1 C43 C44 46(2)
C46 Pt1 C43 C44 14(2)
P1 Pt1 C43 C44 -95(3)
C42 C43 C44 C45 83(3)
Pt1 C43 C44 C45 0(3)
C43 C44 C45 C46 -23(4)
C40 C39 C46 C45 -6(5)
Pt1 C39 C46 C45 97(3)
C40 C39 C46 Pt1 -103(3)
C44 C45 C46 C39 -48(4)
C44 C45 C46 Pt1 33(3)
C38 Pt1 C46 C39 156.2(19)
C43 Pt1 C46 C39 103.2(17)
C42 Pt1 C46 C39 69.5(16)
P1 Pt1 C46 C39 -86.3(15)
C38 Pt1 C46 C45 29(3)
C43 Pt1 C46 C45 -23.7(18)
C42 Pt1 C46 C45 -57.4(19)
C39 Pt1 C46 C45 -127(3)
P1 Pt1 C46 C45 146.8(16)
C5 C6 B1 C19 130(2)
C1 C6 B1 C19 -51(2)
C5 C6 B1 C7 -109(2)
C1 C6 B1 C7 71(2)
C5 C6 B1 C13 11(3)
C1 C6 B1 C13 -169.4(16)
C8 C7 B1 C19 132.7(18)
C12 C7 B1 C19 -41(2)
C8 C7 B1 C6 12(2)
C12 C7 B1 C6 -161.4(16)
C8 C7 B1 C13 -107.4(18)
C12 C7 B1 C13 78.7(19)
C14 C13 B1 C19 -54.6(19)
C18 C13 B1 C19 124.1(18)
C14 C13 B1 C6 63.8(19)
C18 C13 B1 C6 -117.5(18)
C14 C13 B1 C7 -175.1(15)
C18 C13 B1 C7 4(2)
